data_2018778
loop_
_publ_author_name
'Altaf, Muhammad'
'Stoeckli-Evans, Helen'

_publ_section_title
;
 Chiral one- and two-dimensional silver(I)--biotin coordination polymers
;
_journal_coeditor_code EG3103
_journal_issue 2
_journal_name_full 'Acta Crystallographica Section C'
_journal_page_first 127
_journal_page_last 137
_journal_paper_doi 10.1107/S0108270113000322
_journal_volume 69
_journal_year 2013
_chemical_formula_iupac '[Ag (C10 H16 N2 O3 S1)2] (Sb F6)'
_chemical_formula_moiety 'C20 H32 Ag N4 O6 S2 +, Sb F6 -'
_chemical_formula_sum 'C20 H32 Ag F6 N4 O6 S2 Sb'
_chemical_formula_weight 832.24
_chemical_name_systematic
;
<i>catena</i>-poly[[[{5-[(3a<i>S</i>,4<i>S</i>,6a<i>R</i>)-
2-oxohexahydro-1<i>H</i>-thieno[3,4-<i>d</i>]imidazol-4-
yl]pentanoato}silver(I)]-\m~2~-{5-[(3a<i>S</i>,4<i>S</i>,6a<i>R</i>)-
2-oxohexahydro-1<i>H</i>-thieno[3,4-<i>d</i>]imidazol-4-yl]pentanoato}]
hexafluoridoantimonate]
;
_space_group_IT_number 4
_symmetry_cell_setting monoclinic
_symmetry_space_group_name_Hall 'P 2yb'
_symmetry_space_group_name_H-M 'P 1 21 1'
_atom_sites_solution_hydrogens geom
_atom_sites_solution_primary direct
_atom_sites_solution_secondary difmap
_audit_creation_method SHELXL97
_cell_angle_alpha 90.00
_cell_angle_beta 91.167(10)
_cell_angle_gamma 90.00
_cell_formula_units_Z 2
_cell_length_a 9.6902(11)
_cell_length_b 14.6452(12)
_cell_length_c 9.8604(12)
_cell_measurement_reflns_used 11317
_cell_measurement_temperature 173(2)
_cell_measurement_theta_max 27.26
_cell_measurement_theta_min 1.39
_cell_volume 1399.0(3)
_computing_cell_refinement 'X-AREA (Stoe & Cie, 2009)'
_computing_data_collection 'X-AREA (Stoe & Cie, 2009)'
_computing_data_reduction 'X-RED32 (Stoe & Cie, 2009)'
_computing_molecular_graphics
;
PLATON (Spek, 2009) and Mercury (Macrae <i>et al.</i>, 2008)
;
_computing_publication_material
;
SHELXL97 (Sheldrick, 2008), PLATON (Spek, 2009) and publCIF
(Westrip, 2010)
;
_computing_structure_refinement 'SHELXL97 (Sheldrick, 2008)'
_computing_structure_solution 'SHELXS97 (Sheldrick, 2008)'
_diffrn_ambient_temperature 173(2)
_diffrn_measured_fraction_theta_full 0.990
_diffrn_measured_fraction_theta_max 0.990
_diffrn_measurement_device '2-circle goniometer'
_diffrn_measurement_device_type 'Stoe IPDS 2'
_diffrn_measurement_method '\f and \w scans'
_diffrn_radiation_monochromator 'plane graphite'
_diffrn_radiation_source 'fine-focus sealed tube'
_diffrn_radiation_type MoK\a
_diffrn_radiation_wavelength 0.71073
_diffrn_reflns_av_R_equivalents 0.0225
_diffrn_reflns_av_sigmaI/netI 0.0281
_diffrn_reflns_limit_h_max 12
_diffrn_reflns_limit_h_min -11
_diffrn_reflns_limit_k_max 18
_diffrn_reflns_limit_k_min -18
_diffrn_reflns_limit_l_max 12
_diffrn_reflns_limit_l_min -12
_diffrn_reflns_number 9320
_diffrn_reflns_theta_full 26.78
_diffrn_reflns_theta_max 26.78
_diffrn_reflns_theta_min 2.07
_diffrn_standards_decay_% 0
_diffrn_standards_number 0
_exptl_absorpt_coefficient_mu 1.898
_exptl_absorpt_correction_T_max 1.000
_exptl_absorpt_correction_T_min 0.821
_exptl_absorpt_correction_type multi-scan
_exptl_absorpt_process_details '(MULABS in PLATON; Spek, 2009)'
_exptl_crystal_colour colourless
_exptl_crystal_density_diffrn 1.976
_exptl_crystal_density_method 'not measured'
_exptl_crystal_description block
_exptl_crystal_F_000 824
_exptl_crystal_size_max 0.35
_exptl_crystal_size_mid 0.15
_exptl_crystal_size_min 0.09
_refine_diff_density_max 0.769
_refine_diff_density_min -0.563
_refine_ls_abs_structure_details 'Flack (1983), with 2830 Friedel pairs'
_refine_ls_abs_structure_Flack 0.003(17)
_refine_ls_extinction_coef 0.0010(3)
_refine_ls_extinction_expression Fc^*^=kFc[1+0.001xFc^2^\l^3^/sin(2\q)]^-1/4^
_refine_ls_extinction_method 'SHELXL97 (Sheldrick, 2008)'
_refine_ls_goodness_of_fit_ref 1.037
_refine_ls_hydrogen_treatment mixed
_refine_ls_matrix_type full
_refine_ls_number_parameters 376
_refine_ls_number_reflns 5915
_refine_ls_number_restraints 5
_refine_ls_restrained_S_all 1.037
_refine_ls_R_factor_all 0.0281
_refine_ls_R_factor_gt 0.0261
_refine_ls_shift/su_max 0.001
_refine_ls_shift/su_mean 0.000
_refine_ls_structure_factor_coef Fsqd
_refine_ls_weighting_details 'calc w = 1/[\s^2^(Fo^2^)+(0.0413P)^2^+0.3385P] where P=(Fo^2^+2Fc^2^)/3'
_refine_ls_weighting_scheme calc
_refine_ls_wR_factor_gt 0.0637
_refine_ls_wR_factor_ref 0.0642
_reflns_number_gt 5659
_reflns_number_total 5915
_reflns_threshold_expression I>2\s(I)
_cod_data_source_file eg3103.cif
_cod_data_source_block V
_cod_original_sg_symbol_H-M 'P 21'
_cod_database_code 2018778
_cod_database_fobs_code 2018778

loop_
_symmetry_equiv_pos_site_id
_symmetry_equiv_pos_as_xyz
1 x,y,z
2 -x,1/2+y,-z

loop_
_atom_site_aniso_label
_atom_site_aniso_U_11
_atom_site_aniso_U_22
_atom_site_aniso_U_33
_atom_site_aniso_U_12
_atom_site_aniso_U_13
_atom_site_aniso_U_23
Ag1 0.01950(10) 0.02120(10) 0.02640(10) -0.00340(10) -0.00060(10) 0.00420(10)
S1 0.0211(4) 0.0193(4) 0.0211(4) 0.0012(4) -0.0001(4) 0.0008(3)
S2 0.0202(4) 0.0202(4) 0.0214(5) -0.0002(4) 0.0038(4) -0.0026(3)
O1 0.051(2) 0.0298(16) 0.0295(16) 0.0164(15) 0.0182(15) 0.0088(13)
O2 0.0339(16) 0.0432(19) 0.0239(15) 0.0151(14) -0.0009(13) 0.0097(14)
O3 0.0306(15) 0.0195(14) 0.0346(17) 0.0031(12) -0.0009(13) -0.0043(12)
O4 0.0406(18) 0.0329(16) 0.0337(17) -0.0079(14) -0.0153(14) 0.0012(13)
O5 0.051(2) 0.0288(16) 0.0316(17) -0.0018(15) -0.0105(15) -0.0001(13)
O6 0.0298(15) 0.0217(15) 0.0279(15) 0.0065(12) 0.0068(12) 0.0049(11)
N1 0.0269(16) 0.0218(15) 0.0221(15) 0.0051(16) 0.0014(12) 0.0005(15)
N2 0.0322(17) 0.0236(18) 0.0200(16) -0.0015(13) -0.0007(14) -0.0039(13)
N3 0.0233(15) 0.0145(17) 0.0197(15) 0.0028(11) 0.0022(12) -0.0008(11)
N4 0.0375(18) 0.0247(16) 0.0200(15) -0.0020(18) -0.0023(13) -0.0003(17)
C1 0.025(2) 0.0227(19) 0.024(2) -0.0023(16) 0.0001(16) -0.0018(15)
C2 0.036(2) 0.025(2) 0.023(2) 0.0042(18) 0.0043(17) 0.0033(16)
C3 0.032(2) 0.028(2) 0.0179(19) 0.0078(17) 0.0034(16) 0.0022(15)
C4 0.027(2) 0.028(2) 0.024(2) 0.0099(17) 0.0070(16) 0.0041(17)
C5 0.0215(18) 0.0210(18) 0.0212(18) 0.0003(15) 0.0036(15) -0.0026(15)
C6 0.0204(18) 0.0151(17) 0.0245(19) -0.0002(14) -0.0008(15) -0.0023(14)
C7 0.0199(18) 0.0223(19) 0.026(2) -0.0023(16) 0.0002(15) -0.0029(16)
C8 0.024(2) 0.0230(19) 0.023(2) -0.0059(16) 0.0038(16) -0.0012(16)
C9 0.034(2) 0.0194(19) 0.026(2) -0.0024(16) 0.0062(17) 0.0072(15)
C10 0.0155(15) 0.0212(17) 0.0261(17) 0.0031(17) 0.0035(13) -0.0005(19)
C11 0.027(2) 0.031(2) 0.025(2) -0.0028(17) 0.0007(16) -0.0022(17)
C12 0.030(2) 0.050(3) 0.026(2) -0.008(2) -0.0062(18) 0.003(2)
C13 0.025(2) 0.030(2) 0.031(2) 0.0006(18) 0.0006(17) 0.0023(17)
C14 0.027(2) 0.029(2) 0.023(2) 0.0040(17) -0.0014(16) 0.0072(16)
C15 0.0231(18) 0.025(2) 0.0202(18) 0.0015(16) 0.0016(15) 0.0024(15)
C16 0.0225(18) 0.0182(17) 0.0210(18) 0.0005(15) 0.0025(15) 0.0017(14)
C17 0.0174(17) 0.0176(18) 0.0233(19) -0.0027(15) 0.0028(14) 0.0019(15)
C18 0.0248(19) 0.0212(19) 0.023(2) -0.0052(16) -0.0023(16) -0.0030(16)
C19 0.030(2) 0.026(2) 0.028(2) -0.0031(17) 0.0019(17) -0.0102(16)
C20 0.0142(16) 0.026(2) 0.0216(19) 0.0036(14) 0.0039(14) 0.0002(14)
Sb1 0.02440(10) 0.0385(2) 0.02000(10) 0.00300(10) 0.00410(10) 0.00650(10)
F1 0.066(2) 0.110(3) 0.050(2) -0.047(2) -0.0189(17) 0.021(2)
F2 0.081(2) 0.0474(19) 0.0443(18) 0.0003(18) 0.0156(17) 0.0043(15)
F3 0.146(4) 0.259(9) 0.043(2) -0.130(6) -0.054(3) 0.065(4)
F4 0.057(2) 0.071(2) 0.060(2) 0.0077(18) 0.0270(18) 0.0360(19)
F5 0.150(4) 0.089(3) 0.087(3) 0.063(3) 0.091(3) 0.033(3)
F6 0.085(3) 0.080(3) 0.109(4) 0.047(2) 0.062(3) 0.049(3)

loop_
_atom_site_type_symbol
_atom_site_label
_atom_site_fract_x
_atom_site_fract_y
_atom_site_fract_z
_atom_site_U_iso_or_equiv
_atom_site_thermal_displace_type
_atom_site_calc_flag
_atom_site_refinement_flags
_atom_site_occupancy
Ag Ag1 0.71563(3) 0.77119(2) 0.40629(3) 0.02240(10) Uani d . 1.000
S S1 0.79490(10) 0.92598(6) 0.46075(10) 0.0205(2) Uani d . 1.000
S S2 0.66482(10) 0.61176(6) 0.44562(10) 0.0206(3) Uani d . 1.000
O O1 0.4859(4) 0.9333(2) 1.1870(3) 0.0365(10) Uani d . 1.000
O O2 0.6475(3) 0.8251(2) 1.1806(3) 0.0337(10) Uani d . 1.000
O O3 1.0287(3) 0.64141(19) 0.4025(3) 0.0283(9) Uani d . 1.000
O O4 0.8733(4) 0.6267(2) 1.1764(3) 0.0360(10) Uani d . 1.000
O O5 0.8199(4) 0.4812(2) 1.2018(3) 0.0373(10) Uani d . 1.000
O O6 0.4002(3) 0.8781(2) 0.4265(3) 0.0264(9) Uani d . 1.000
N N1 1.0625(3) 0.7718(3) 0.5315(3) 0.0236(9) Uani d D 1.000
N N2 1.0067(4) 0.7881(2) 0.3161(3) 0.0253(10) Uani d D 1.000
N N3 0.4285(3) 0.7537(2) 0.5671(3) 0.0191(9) Uani d D 1.000
N N4 0.3818(4) 0.7300(3) 0.3499(3) 0.0274(9) Uani d D 1.000
C C1 0.5866(4) 0.8888(3) 1.1291(4) 0.0239(11) Uani d . 1.000
C C2 0.6163(5) 0.9244(3) 0.9903(4) 0.0280(12) Uani d . 1.000
C C3 0.7385(4) 0.8791(3) 0.9227(4) 0.0259(11) Uani d . 1.000
C C4 0.7673(4) 0.9182(3) 0.7841(4) 0.0263(12) Uani d . 1.000
C C5 0.8888(4) 0.8692(3) 0.7176(4) 0.0212(10) Uani d . 1.000
C C6 0.9340(4) 0.9158(3) 0.5878(4) 0.0200(10) Uani d . 1.000
C C7 1.0567(4) 0.8694(3) 0.5177(4) 0.0227(11) Uani d . 1.000
C C8 1.0388(4) 0.8814(3) 0.3603(4) 0.0233(11) Uani d . 1.000
C C9 0.9208(5) 0.9473(3) 0.3308(4) 0.0264(11) Uani d . 1.000
C C10 1.0332(4) 0.7265(3) 0.4154(4) 0.0209(9) Uani d . 1.000
C C11 0.8145(4) 0.5507(3) 1.1357(4) 0.0277(12) Uani d . 1.000
C C12 0.7393(5) 0.5596(4) 1.0013(5) 0.0354(14) Uani d . 1.000
C C13 0.8287(4) 0.6011(3) 0.8925(4) 0.0287(12) Uani d . 1.000
C C14 0.7671(4) 0.5898(3) 0.7501(4) 0.0264(12) Uani d . 1.000
C C15 0.6326(4) 0.6418(3) 0.7223(4) 0.0228(11) Uani d . 1.000
C C16 0.5578(4) 0.6067(3) 0.5965(4) 0.0205(10) Uani d . 1.000
C C17 0.4202(4) 0.6544(3) 0.5556(4) 0.0194(10) Uani d . 1.000
C C18 0.3928(4) 0.6386(3) 0.4023(4) 0.0230(11) Uani d . 1.000
C C19 0.5134(4) 0.5853(3) 0.3416(4) 0.0280(12) Uani d . 1.000
C C20 0.4025(4) 0.7945(3) 0.4469(4) 0.0206(11) Uani d . 1.000
Sb Sb1 0.23151(3) 0.72837(2) 0.94080(3) 0.02760(10) Uani d . 1.000
F F1 0.0963(4) 0.6951(3) 0.8087(4) 0.0756(14) Uani d . 1.000
F F2 0.3037(4) 0.8165(2) 0.8203(3) 0.0574(11) Uani d . 1.000
F F3 0.3660(6) 0.7517(6) 1.0715(4) 0.150(3) Uani d . 1.000
F F4 0.1645(4) 0.6392(3) 1.0583(4) 0.0623(12) Uani d . 1.000
F F5 0.1067(6) 0.8090(3) 1.0187(5) 0.1075(19) Uani d . 1.000
F F6 0.3428(5) 0.6371(3) 0.8630(5) 0.0905(19) Uani d . 1.000
H H1N 1.086(5) 0.743(3) 0.609(3) 0.0280 Uiso d D 1.000
H H2A 0.63410 0.99080 0.99680 0.0340 Uiso c R 1.000
H H2B 0.53310 0.91580 0.93170 0.0340 Uiso c R 1.000
H H2N 1.017(5) 0.772(4) 0.232(3) 0.0300 Uiso d D 1.000
H H2O 0.45690 0.90270 1.25260 0.0550 Uiso c R 1.000
H H3A 0.82170 0.88660 0.98160 0.0310 Uiso c R 1.000
H H3B 0.72010 0.81290 0.91360 0.0310 Uiso c R 1.000
H H3N 0.411(5) 0.783(3) 0.643(3) 0.0230 Uiso d D 1.000
H H4A 0.78880 0.98410 0.79300 0.0310 Uiso c R 1.000
H H4B 0.68380 0.91210 0.72530 0.0310 Uiso c R 1.000
H H4N 0.360(5) 0.745(3) 0.269(3) 0.0330 Uiso d D 1.000
H H4O 0.94680 0.61460 1.21950 0.0540 Uiso c R 1.000
H H5A 0.96790 0.86710 0.78270 0.0250 Uiso c R 1.000
H H5B 0.86160 0.80550 0.69660 0.0250 Uiso c R 1.000
H H6 0.96380 0.97910 0.61270 0.0240 Uiso c R 1.000
H H7 1.14570 0.89740 0.54990 0.0270 Uiso c R 1.000
H H8 1.12630 0.90340 0.31930 0.0280 Uiso c R 1.000
H H9A 0.88010 0.93600 0.23940 0.0320 Uiso c R 1.000
H H9B 0.95380 1.01120 0.33530 0.0320 Uiso c R 1.000
H H12A 0.65660 0.59840 1.01290 0.0420 Uiso c R 1.000
H H12B 0.70760 0.49850 0.97110 0.0420 Uiso c R 1.000
H H13A 0.92080 0.57180 0.89650 0.0340 Uiso c R 1.000
H H13B 0.84150 0.66690 0.91160 0.0340 Uiso c R 1.000
H H14A 0.75010 0.52410 0.73370 0.0320 Uiso c R 1.000
H H14B 0.83620 0.61040 0.68400 0.0320 Uiso c R 1.000
H H15A 0.57180 0.63540 0.80130 0.0270 Uiso c R 1.000
H H15B 0.65330 0.70750 0.71080 0.0270 Uiso c R 1.000
H H16 0.53620 0.54090 0.61280 0.0250 Uiso c R 1.000
H H17 0.34240 0.63000 0.60990 0.0230 Uiso c R 1.000
H H18 0.30410 0.60490 0.38720 0.0280 Uiso c R 1.000
H H19A 0.52770 0.60420 0.24650 0.0330 Uiso c R 1.000
H H19B 0.49440 0.51890 0.34330 0.0330 Uiso c R 1.000

loop_
_atom_type_symbol
_atom_type_description
_atom_type_scat_dispersion_real
_atom_type_scat_dispersion_imag
_atom_type_scat_source
C C 0.0033 0.0016 'International Tables Vol C Tables 4.2.6.8 and 6.1.1.4'
H H 0.0000 0.0000 'International Tables Vol C Tables 4.2.6.8 and 6.1.1.4'
Ag Ag -0.8971 1.1015 'International Tables Vol C Tables 4.2.6.8 and 6.1.1.4'
F F 0.0171 0.0103 'International Tables Vol C Tables 4.2.6.8 and 6.1.1.4'
N N 0.0061 0.0033 'International Tables Vol C Tables 4.2.6.8 and 6.1.1.4'
O O 0.0106 0.0060 'International Tables Vol C Tables 4.2.6.8 and 6.1.1.4'
S S 0.1246 0.1234 'International Tables Vol C Tables 4.2.6.8 and 6.1.1.4'
Sb Sb -0.5866 1.5461 'International Tables Vol C Tables 4.2.6.8 and 6.1.1.4'

loop_
_geom_angle_atom_site_label_1
_geom_angle_atom_site_label_2
_geom_angle_atom_site_label_3
_geom_angle_site_symmetry_1
_geom_angle_site_symmetry_3
_geom_angle
_geom_angle_publ_flag
F3 Sb1 F5 . . 92.9(3) no
F3 Sb1 F6 . . 90.8(3) no
F4 Sb1 F5 . . 87.18(19) no
F4 Sb1 F6 . . 88.04(19) no
F5 Sb1 F6 . . 173.8(2) no
F1 Sb1 F2 . . 90.17(16) no
F1 Sb1 F3 . . 175.7(3) no
F1 Sb1 F4 . . 90.14(18) no
F1 Sb1 F5 . . 90.1(2) no
F1 Sb1 F6 . . 86.06(19) no
F2 Sb1 F3 . . 92.7(2) no
F2 Sb1 F4 . . 178.34(16) no
F2 Sb1 F5 . . 94.45(18) no
F2 Sb1 F6 . . 90.36(17) no
F3 Sb1 F4 . . 86.9(2) no
S1 Ag1 S2 . . 157.22(4) yes
S1 Ag1 O2 . 1_554 88.76(7) yes
S2 Ag1 O2 . 1_554 113.98(7) yes
Ag1 S1 C6 . . 107.36(14) no
Ag1 S1 C9 . . 102.52(14) no
C6 S1 C9 . . 90.06(19) no
Ag1 S2 C16 . . 106.83(14) no
Ag1 S2 C19 . . 106.28(14) no
C16 S2 C19 . . 89.19(18) no
Ag1 O2 C1 1_556 . 138.8(3) no
C1 O1 H2O . . 109.00 no
C11 O4 H4O . . 110.00 no
C7 N1 C10 . . 113.7(3) no
C8 N2 C10 . . 111.8(3) no
C17 N3 C20 . . 111.4(3) no
C18 N4 C20 . . 112.7(3) no
C10 N1 H1N . . 123(3) no
C7 N1 H1N . . 124(3) no
C8 N2 H2N . . 121(4) no
C10 N2 H2N . . 119(4) no
C17 N3 H3N . . 123(3) no
C20 N3 H3N . . 120(3) no
C18 N4 H4N . . 126(3) no
C20 N4 H4N . . 121(3) no
O1 C1 O2 . . 124.1(4) no
O2 C1 C2 . . 123.4(4) no
O1 C1 C2 . . 112.5(4) no
C1 C2 C3 . . 114.5(4) no
C2 C3 C4 . . 113.0(3) no
C3 C4 C5 . . 111.5(3) no
C4 C5 C6 . . 112.7(3) no
S1 C6 C7 . . 107.0(3) no
S1 C6 C5 . . 113.1(3) no
C5 C6 C7 . . 114.6(3) no
N1 C7 C8 . . 102.0(3) no
C6 C7 C8 . . 108.8(3) no
N1 C7 C6 . . 115.1(3) no
N2 C8 C9 . . 112.4(3) no
C7 C8 C9 . . 109.2(3) no
N2 C8 C7 . . 102.0(3) no
S1 C9 C8 . . 105.6(3) no
O3 C10 N2 . . 125.8(4) no
N1 C10 N2 . . 108.7(4) no
O3 C10 N1 . . 125.6(4) no
O4 C11 C12 . . 113.3(4) no
O4 C11 O5 . . 122.4(4) no
O5 C11 C12 . . 124.2(4) no
C11 C12 C13 . . 112.6(4) no
C12 C13 C14 . . 112.9(3) no
C13 C14 C15 . . 115.3(3) no
C14 C15 C16 . . 111.7(3) no
S2 C16 C15 . . 112.5(3) no
C15 C16 C17 . . 117.1(3) no
S2 C16 C17 . . 105.6(3) no
N3 C17 C16 . . 112.5(3) no
N3 C17 C18 . . 103.5(3) no
C16 C17 C18 . . 108.4(3) no
C17 C18 C19 . . 109.9(3) no
N4 C18 C19 . . 112.6(3) no
N4 C18 C17 . . 102.8(3) no
S2 C19 C18 . . 106.5(3) no
N3 C20 N4 . . 109.5(4) no
O6 C20 N3 . . 125.7(4) no
O6 C20 N4 . . 124.8(4) no
C1 C2 H2A . . 109.00 no
C1 C2 H2B . . 109.00 no
C3 C2 H2A . . 109.00 no
C3 C2 H2B . . 109.00 no
H2A C2 H2B . . 108.00 no
C2 C3 H3B . . 109.00 no
C4 C3 H3A . . 109.00 no
C2 C3 H3A . . 109.00 no
H3A C3 H3B . . 108.00 no
C4 C3 H3B . . 109.00 no
C3 C4 H4B . . 109.00 no
C3 C4 H4A . . 109.00 no
C5 C4 H4B . . 109.00 no
H4A C4 H4B . . 108.00 no
C5 C4 H4A . . 109.00 no
H5A C5 H5B . . 108.00 no
C6 C5 H5B . . 109.00 no
C4 C5 H5A . . 109.00 no
C4 C5 H5B . . 109.00 no
C6 C5 H5A . . 109.00 no
C5 C6 H6 . . 107.00 no
S1 C6 H6 . . 107.00 no
C7 C6 H6 . . 107.00 no
N1 C7 H7 . . 110.00 no
C6 C7 H7 . . 110.00 no
C8 C7 H7 . . 110.00 no
N2 C8 H8 . . 111.00 no
C7 C8 H8 . . 111.00 no
C9 C8 H8 . . 111.00 no
S1 C9 H9A . . 111.00 no
S1 C9 H9B . . 111.00 no
C8 C9 H9A . . 111.00 no
C8 C9 H9B . . 111.00 no
H9A C9 H9B . . 109.00 no
C11 C12 H12A . . 109.00 no
C11 C12 H12B . . 109.00 no
C13 C12 H12A . . 109.00 no
C13 C12 H12B . . 109.00 no
H12A C12 H12B . . 108.00 no
H13A C13 H13B . . 108.00 no
C12 C13 H13A . . 109.00 no
C12 C13 H13B . . 109.00 no
C14 C13 H13A . . 109.00 no
C14 C13 H13B . . 109.00 no
C15 C14 H14A . . 108.00 no
C13 C14 H14A . . 108.00 no
C13 C14 H14B . . 108.00 no
C15 C14 H14B . . 108.00 no
H14A C14 H14B . . 108.00 no
C16 C15 H15B . . 109.00 no
C14 C15 H15A . . 109.00 no
C14 C15 H15B . . 109.00 no
C16 C15 H15A . . 109.00 no
H15A C15 H15B . . 108.00 no
S2 C16 H16 . . 107.00 no
C15 C16 H16 . . 107.00 no
C17 C16 H16 . . 107.00 no
N3 C17 H17 . . 111.00 no
C16 C17 H17 . . 111.00 no
C18 C17 H17 . . 111.00 no
N4 C18 H18 . . 110.00 no
C17 C18 H18 . . 110.00 no
C19 C18 H18 . . 110.00 no
S2 C19 H19A . . 110.00 no
S2 C19 H19B . . 110.00 no
C18 C19 H19A . . 110.00 no
C18 C19 H19B . . 110.00 no
H19A C19 H19B . . 109.00 no

loop_
_geom_bond_atom_site_label_1
_geom_bond_atom_site_label_2
_geom_bond_site_symmetry_2
_geom_bond_distance
_geom_bond_publ_flag
Sb1 F2 . 1.898(3) no
Sb1 F3 . 1.846(5) no
Sb1 F4 . 1.871(4) no
Sb1 F5 . 1.867(5) no
Sb1 F6 . 1.890(5) no
Sb1 F1 . 1.892(4) no
Ag1 S2 . 2.4192(10) yes
Ag1 S1 . 2.4496(10) yes
Ag1 O2 1_554 2.440(3) yes
S1 C9 . 1.814(5) no
S1 C6 . 1.828(4) no
S2 C16 . 1.832(4) no
S2 C19 . 1.815(4) no
O1 C1 . 1.314(5) no
O2 C1 . 1.210(5) no
O3 C10 . 1.253(5) no
O4 C11 . 1.310(5) no
O5 C11 . 1.209(5) no
O6 C20 . 1.241(5) no
O1 H2O . 0.8400 no
O4 H4O . 0.8400 no
N1 C10 . 1.348(5) no
N1 C7 . 1.437(6) no
N2 C10 . 1.352(5) no
N2 C8 . 1.466(5) no
N3 C17 . 1.461(5) no
N3 C20 . 1.347(5) no
N4 C20 . 1.356(6) no
N4 C18 . 1.438(6) no
N1 H1N . 0.90(3) no
N2 H2N . 0.87(3) no
N3 H3N . 0.88(3) no
N4 H4N . 0.85(3) no
C1 C2 . 1.498(6) no
C2 C3 . 1.523(6) no
C3 C4 . 1.513(6) no
C4 C5 . 1.537(6) no
C5 C6 . 1.523(6) no
C6 C7 . 1.545(6) no
C7 C8 . 1.568(6) no
C8 C9 . 1.520(6) no
C11 C12 . 1.505(6) no
C12 C13 . 1.519(6) no
C13 C14 . 1.524(6) no
C14 C15 . 1.530(6) no
C15 C16 . 1.514(6) no
C16 C17 . 1.551(6) no
C17 C18 . 1.547(6) no
C18 C19 . 1.537(6) no
C2 H2A . 0.9900 no
C2 H2B . 0.9900 no
C3 H3B . 0.9900 no
C3 H3A . 0.9900 no
C4 H4A . 0.9900 no
C4 H4B . 0.9900 no
C5 H5A . 0.9900 no
C5 H5B . 0.9900 no
C6 H6 . 1.0000 no
C7 H7 . 1.0000 no
C8 H8 . 1.0000 no
C9 H9B . 0.9900 no
C9 H9A . 0.9900 no
C12 H12A . 0.9900 no
C12 H12B . 0.9900 no
C13 H13B . 0.9900 no
C13 H13A . 0.9900 no
C14 H14B . 0.9900 no
C14 H14A . 0.9900 no
C15 H15A . 0.9900 no
C15 H15B . 0.9900 no
C16 H16 . 1.0000 no
C17 H17 . 1.0000 no
C18 H18 . 1.0000 no
C19 H19B . 0.9900 no
C19 H19A . 0.9900 no

loop_
_geom_hbond_atom_site_label_D
_geom_hbond_atom_site_label_H
_geom_hbond_atom_site_label_A
_geom_hbond_site_symmetry_A
_geom_hbond_distance_DH
_geom_hbond_distance_HA
_geom_hbond_distance_DA
_geom_hbond_angle_DHA
_geom_hbond_publ_flag
O1 H2O O6 1_556 0.84 1.85 2.646(4) 158 yes
O4 H4O O3 1_556 0.84 2.00 2.674(4) 137 yes
N1 H1N F1 1_655 0.90(3) 2.09(3) 2.967(5) 165(4) yes
N2 H2N F5 1_654 0.87(3) 2.36(3) 3.122(6) 147(5) yes
N2 H2N O4 1_554 0.87(3) 2.60(6) 3.014(4) 111(4) yes
N3 H3N F2 . 0.88(3) 2.11(4) 2.944(4) 157(4) yes
N4 H4N F3 1_554 0.85(3) 1.95(3) 2.765(5) 160(4) yes
C6 H6 O3 2_756 1.00 2.38 3.325(5) 157 yes
C12 H12B O1 2_647 0.99 2.60 3.386(6) 137 yes
C15 H15A F6 . 0.99 2.31 3.158(6) 143 yes
C16 H16 O1 2_647 1.00 2.54 3.350(5) 138 yes
C16 H16 O6 2_646 1.00 2.49 3.381(5) 147 yes
C17 H17 F6 . 1.00 2.50 3.148(6) 122 yes

loop_
_geom_torsion_atom_site_label_1
_geom_torsion_atom_site_label_2
_geom_torsion_atom_site_label_3
_geom_torsion_atom_site_label_4
_geom_torsion_site_symmetry_1
_geom_torsion_site_symmetry_3
_geom_torsion_site_symmetry_4
_geom_torsion
_geom_torsion_publ_flag
S2 Ag1 S1 C6 . . . 31.81(17) no
S2 Ag1 S1 C9 . . . 125.86(17) no
O2 Ag1 S1 C6 1_554 . . -151.72(15) no
O2 Ag1 S1 C9 1_554 . . -57.68(16) no
S1 Ag1 S2 C16 . . . 52.15(17) no
S1 Ag1 S2 C19 . . . 146.33(15) no
O2 Ag1 S2 C16 1_554 . . -123.99(15) no
O2 Ag1 S2 C19 1_554 . . -29.81(16) no
S1 Ag1 O2 C1 . 1_554 1_554 -46.0(4) no
S2 Ag1 O2 C1 . 1_554 1_554 132.5(4) no
Ag1 S1 C6 C5 . . . -59.8(3) no
Ag1 S1 C6 C7 . . . 67.3(3) no
C9 S1 C6 C5 . . . -162.9(3) no
C9 S1 C6 C7 . . . -35.8(3) no
Ag1 S1 C9 C8 . . . -66.6(3) no
C6 S1 C9 C8 . . . 41.2(3) no
Ag1 S2 C16 C15 . . . -62.9(3) no
Ag1 S2 C16 C17 . . . 65.8(3) no
C19 S2 C16 C15 . . . -169.7(3) no
C19 S2 C16 C17 . . . -40.9(3) no
Ag1 S2 C19 C18 . . . -67.8(3) no
C16 S2 C19 C18 . . . 39.6(3) no
Ag1 O2 C1 O1 1_556 . . -30.8(7) no
Ag1 O2 C1 C2 1_556 . . 150.5(3) no
C10 N1 C7 C6 . . . 109.4(4) no
C10 N1 C7 C8 . . . -8.3(4) no
C7 N1 C10 O3 . . . -178.4(4) no
C7 N1 C10 N2 . . . 0.4(4) no
C10 N2 C8 C7 . . . -13.2(4) no
C10 N2 C8 C9 . . . -130.0(4) no
C8 N2 C10 O3 . . . -172.5(4) no
C8 N2 C10 N1 . . . 8.8(5) no
C20 N3 C17 C16 . . . 120.3(3) no
C20 N3 C17 C18 . . . 3.5(4) no
C17 N3 C20 O6 . . . 178.8(4) no
C17 N3 C20 N4 . . . -2.5(4) no
C20 N4 C18 C17 . . . 1.9(4) no
C20 N4 C18 C19 . . . -116.3(4) no
C18 N4 C20 O6 . . . 179.0(4) no
C18 N4 C20 N3 . . . 0.2(5) no
O1 C1 C2 C3 . . . 176.2(4) no
O2 C1 C2 C3 . . . -5.0(6) no
C1 C2 C3 C4 . . . -178.7(4) yes
C2 C3 C4 C5 . . . -178.6(3) yes
C3 C4 C5 C6 . . . -171.5(3) yes
C4 C5 C6 S1 . . . -57.4(4) no
C4 C5 C6 C7 . . . 179.6(3) no
S1 C6 C7 N1 . . . -93.2(3) no
S1 C6 C7 C8 . . . 20.6(4) no
C5 C6 C7 N1 . . . 33.0(5) no
C5 C6 C7 C8 . . . 146.8(3) no
N1 C7 C8 N2 . . . 12.2(4) no
N1 C7 C8 C9 . . . 131.3(3) no
C6 C7 C8 N2 . . . -109.9(4) no
C6 C7 C8 C9 . . . 9.2(5) no
N2 C8 C9 S1 . . . 77.4(3) no
C7 C8 C9 S1 . . . -35.1(4) no
O4 C11 C12 C13 . . . 51.6(5) no
O5 C11 C12 C13 . . . -129.2(5) no
C11 C12 C13 C14 . . . 166.3(4) yes
C12 C13 C14 C15 . . . 66.2(5) yes
C13 C14 C15 C16 . . . -163.7(3) yes
C14 C15 C16 S2 . . . -56.8(4) no
C14 C15 C16 C17 . . . -179.3(3) no
S2 C16 C17 N3 . . . -82.8(3) no
S2 C16 C17 C18 . . . 31.0(4) no
C15 C16 C17 N3 . . . 43.2(5) no
C15 C16 C17 C18 . . . 157.0(4) no
N3 C17 C18 N4 . . . -3.1(4) no
N3 C17 C18 C19 . . . 117.0(3) no
C16 C17 C18 N4 . . . -122.7(4) no
C16 C17 C18 C19 . . . -2.6(5) no
N4 C18 C19 S2 . . . 86.7(3) no
C17 C18 C19 S2 . . . -27.3(4) no
